data_2312139
loop_
_publ_author_name
'Pavlyuk, Nazar'
'Dmytriv, Grygoriy'
'Pavlyuk, Volodymyr'
'Ciesielski, Wojciech'
'Rozdzynska-Kielbik, Beata'
'Indris, Sylvio'
'Ehrenberg, Helmut'

_publ_section_title
;
 A new ternary derivative of the Laves phases in the Mg-Co-Ga system.
;
_journal_issue 4
_journal_name_full 'Acta crystallographica Section B, Structural science, crystal engineering and materials'
_journal_paper_doi 10.1107/S2052520623004511
_journal_volume 79
_journal_year 2023
_chemical_formula_moiety 'Co3 Ga1.22, 0.43(Ga), 8.037(Co), 5.381(Mg)'
_chemical_formula_sum 'Co Ga0.15 Mg0.49'
_chemical_formula_weight 81.45
_space_group_crystal_system trigonal
_space_group_IT_number 166
_space_group_name_Hall '-R 3 2"'
_space_group_name_H-M_alt 'R -3 m :H'
_audit_creation_method SHELXL-2014/7
_cell_angle_alpha 90
_cell_angle_beta 90
_cell_angle_gamma 120
_cell_formula_units_Z 11
_cell_length_a 4.9296(2)
_cell_length_b 4.9296(2)
_cell_length_c 12.0744(7)
_cell_measurement_reflns_used 97
_cell_measurement_temperature 293(2)
_cell_measurement_theta_max 27.853
_cell_measurement_theta_min 5.065
_cell_volume 254.11(2)
_computing_cell_refinement 'CrysAlis CCD (Oxford Diffraction, 2008)'
_computing_data_collection 'CrysAlis CCD (Oxford Diffraction, 2008)'
_computing_data_reduction 'CrysAlis RED (Oxford Diffraction, 2008)'
_computing_molecular_graphics 'DIAMOND (Brandenburg, 2006)'
_computing_publication_material 'SHELXL-2014/7 (Sheldrick, 2014)'
_computing_structure_refinement 'SHELXL-2014/7 (Sheldrick, 2014)'
_computing_structure_solution 'SHELXS-2014/7 (Sheldrick, 2014)'
_diffrn_ambient_temperature 293(2)
_diffrn_measured_fraction_theta_full 1.000
_diffrn_measured_fraction_theta_max 0.980
_diffrn_measurement_device_type 'Oxford Diffraction Xcalibur3 CCD'
_diffrn_measurement_method '\w scans'
_diffrn_radiation_type MoK\a
_diffrn_radiation_wavelength 0.71073
_diffrn_reflns_av_R_equivalents 0.0703
_diffrn_reflns_av_unetI/netI 0.0288
_diffrn_reflns_Laue_measured_fraction_full 1.000
_diffrn_reflns_Laue_measured_fraction_max 0.980
_diffrn_reflns_limit_h_max 6
_diffrn_reflns_limit_h_min -6
_diffrn_reflns_limit_k_max 6
_diffrn_reflns_limit_k_min -6
_diffrn_reflns_limit_l_max 15
_diffrn_reflns_limit_l_min -15
_diffrn_reflns_number 1136
_diffrn_reflns_point_group_measured_fraction_full 1.000
_diffrn_reflns_point_group_measured_fraction_max 0.980
_diffrn_reflns_theta_full 25.242
_diffrn_reflns_theta_max 27.853
_diffrn_reflns_theta_min 5.065
_diffrn_source 'fine-focus sealed tube'
_exptl_absorpt_coefficient_mu 22.043
_exptl_absorpt_correction_T_max 0.802
_exptl_absorpt_correction_T_min 0.457
_exptl_absorpt_correction_type analytical
_exptl_absorpt_process_details '(CrysAlis RED; Oxford Diffraction, 2008)'
_exptl_crystal_colour 'metallic grey'
_exptl_crystal_density_diffrn 5.855
_exptl_crystal_density_meas 5.87(3)
_exptl_crystal_density_method volumetric
_exptl_crystal_description prism
_exptl_crystal_F_000 413.6
_exptl_crystal_size_max 0.040
_exptl_crystal_size_mid 0.030
_exptl_crystal_size_min 0.010
_refine_diff_density_max 1.683
_refine_diff_density_min -1.032
_refine_diff_density_rms 0.258
_refine_ls_extinction_method none
_refine_ls_goodness_of_fit_ref 1.178
_refine_ls_matrix_type full
_refine_ls_number_parameters 11
_refine_ls_number_reflns 97
_refine_ls_number_restraints 0
_refine_ls_restrained_S_all 1.178
_refine_ls_R_factor_all 0.0338
_refine_ls_R_factor_gt 0.0295
_refine_ls_shift/su_max 0.002
_refine_ls_shift/su_mean 0.001
_refine_ls_structure_factor_coef Fsqd
_refine_ls_weighting_details 'w=1/[\s^2^(Fo^2^)+(0.0533P)^2^+5.5112P] where P=(Fo^2^+2Fc^2^)/3'
_refine_ls_weighting_scheme calc
_refine_ls_wR_factor_gt 0.0791
_refine_ls_wR_factor_ref 0.0856
_reflns_Friedel_coverage 0.000
_reflns_number_gt 81
_reflns_number_total 97
_reflns_threshold_expression 'I > 2\s(I)'
_cod_data_source_file ra5132sup1.cif
_cod_data_source_block III-Mg0.49CoGa0.15
_cod_original_cell_volume 254.11(3)
_cod_original_formula_sum 'Co1 Ga0.15 Mg0.49'
_cod_database_code 2312139
_shelx_shelxl_version_number 2014/7
_shelx_space_group_comment
;
The symmetry employed for this shelxl refinement is uniquely defined
by the following loop, which should always be used as a source of
symmetry information in preference to the above space-group names.
They are only intended as comments.
;

loop_
_space_group_symop_operation_xyz
'x, y, z'
'-y, x-y, z'
'-x+y, -x, z'
'y, x, -z'
'x-y, -y, -z'
'-x, -x+y, -z'
'x+2/3, y+1/3, z+1/3'
'-y+2/3, x-y+1/3, z+1/3'
'-x+y+2/3, -x+1/3, z+1/3'
'y+2/3, x+1/3, -z+1/3'
'x-y+2/3, -y+1/3, -z+1/3'
'-x+2/3, -x+y+1/3, -z+1/3'
'x+1/3, y+2/3, z+2/3'
'-y+1/3, x-y+2/3, z+2/3'
'-x+y+1/3, -x+2/3, z+2/3'
'y+1/3, x+2/3, -z+2/3'
'x-y+1/3, -y+2/3, -z+2/3'
'-x+1/3, -x+y+2/3, -z+2/3'
'-x, -y, -z'
'y, -x+y, -z'
'x-y, x, -z'
'-y, -x, z'
'-x+y, y, z'
'x, x-y, z'
'-x+2/3, -y+1/3, -z+1/3'
'y+2/3, -x+y+1/3, -z+1/3'
'x-y+2/3, x+1/3, -z+1/3'
'-y+2/3, -x+1/3, z+1/3'
'-x+y+2/3, y+1/3, z+1/3'
'x+2/3, x-y+1/3, z+1/3'
'-x+1/3, -y+2/3, -z+2/3'
'y+1/3, -x+y+2/3, -z+2/3'
'x-y+1/3, x+2/3, -z+2/3'
'-y+1/3, -x+2/3, z+2/3'
'-x+y+1/3, y+2/3, z+2/3'
'x+1/3, x-y+2/3, z+2/3'

loop_
_atom_site_label
_atom_site_type_symbol
_atom_site_fract_x
_atom_site_fract_y
_atom_site_fract_z
_atom_site_U_iso_or_equiv
_atom_site_adp_type
_atom_site_occupancy
_atom_site_site_symmetry_order
_atom_site_calc_flag
_atom_site_refinement_flags_posn
_atom_site_refinement_flags_adp
_atom_site_refinement_flags_occupancy
_atom_site_disorder_assembly
_atom_site_disorder_group
Co1 Co 0.0000 0.0000 0.0000 0.0117(6) Uani 1 12 d S T P . .
Co2 Co 0.8333 0.6667 0.1667 0.0064(5) Uani 0.893 4 d S T P . .
Mg1 Mg 0.3333 0.6667 0.0402(4) 0.0096(9) Uani 0.8968 6 d S T P . .
Ga1 Ga 0.669(2) 0.8343(10) 0.1673(9) 0.008(2) Uiso 0.0676 2 d S U P . .
Ga2 Ga 0.3333 0.6667 -0.0127(16) 0.008(2) Uiso 0.0716 6 d S U P . .

loop_
_atom_site_aniso_label
_atom_site_aniso_U_11
_atom_site_aniso_U_22
_atom_site_aniso_U_33
_atom_site_aniso_U_23
_atom_site_aniso_U_13
_atom_site_aniso_U_12
Co1 0.0093(8) 0.0093(8) 0.0166(12) 0.000 0.000 0.0046(4)
Co2 0.0057(6) 0.0047(8) 0.0086(8) 0.0004(4) 0.0002(2) 0.0023(4)
Mg1 0.0075(13) 0.0075(13) 0.014(2) 0.000 0.000 0.0037(6)

loop_
_atom_type_symbol
_atom_type_description
_atom_type_scat_dispersion_real
_atom_type_scat_dispersion_imag
_atom_type_scat_source
Mg Mg 0.0486 0.0363 'International Tables Vol C Tables 4.2.6.8 and 6.1.1.4'
Co Co 0.3494 0.9721 'International Tables Vol C Tables 4.2.6.8 and 6.1.1.4'
Ga Ga 0.2307 1.6083 'International Tables Vol C Tables 4.2.6.8 and 6.1.1.4'

loop_
_geom_angle_atom_site_label_1
_geom_angle_atom_site_label_2
_geom_angle_atom_site_label_3
_geom_angle
_geom_angle_site_symmetry_1
_geom_angle_site_symmetry_3
_geom_angle_publ_flag
Co2 Co1 Co2 60.003(3) 3_565 2_655 ?
Co2 Co1 Co2 60.003(4) 3_565 1_445 ?
Co2 Co1 Co2 60.003(3) 2_655 1_445 ?
Co2 Co1 Co2 119.999(3) 3_565 14_544 ?
Co2 Co1 Co2 180.0 2_655 14_544 ?
Co2 Co1 Co2 119.998(3) 1_445 14_544 ?
Co2 Co1 Co2 119.999(3) 3_565 13_444 ?
Co2 Co1 Co2 119.998(3) 2_655 13_444 ?
Co2 Co1 Co2 180.0 1_445 13_444 ?
Co2 Co1 Co2 60.001(4) 14_544 13_444 ?
Co2 Co1 Co2 180.0 3_565 15_554 ?
Co2 Co1 Co2 119.997(3) 2_655 15_554 ?
Co2 Co1 Co2 119.997(4) 1_445 15_554 ?
Co2 Co1 Co2 60.001(3) 14_544 15_554 ?
Co2 Co1 Co2 60.001(3) 13_444 15_554 ?
Co2 Co1 Ga1 146.55(9) 3_565 21_545 ?
Co2 Co1 Ga1 146.55(9) 2_655 21_545 ?
Co2 Co1 Ga1 109.7(2) 1_445 21_545 ?
Co2 Co1 Ga1 33.45(9) 14_544 21_545 ?
Co2 Co1 Ga1 70.3(2) 13_444 21_545 ?
Co2 Co1 Ga1 33.45(9) 15_554 21_545 ?
Co2 Co1 Ga1 33.45(9) 3_565 3_565 ?
Co2 Co1 Ga1 33.45(9) 2_655 3_565 ?
Co2 Co1 Ga1 70.3(2) 1_445 3_565 ?
Co2 Co1 Ga1 146.55(9) 14_544 3_565 ?
Co2 Co1 Ga1 109.7(2) 13_444 3_565 ?
Co2 Co1 Ga1 146.55(9) 15_554 3_565 ?
Ga1 Co1 Ga1 180.0(4) 21_545 3_565 ?
Co2 Co1 Ga1 109.7(2) 3_565 20_455 ?
Co2 Co1 Ga1 146.55(9) 2_655 20_455 ?
Co2 Co1 Ga1 146.55(9) 1_445 20_455 ?
Co2 Co1 Ga1 33.45(9) 14_544 20_455 ?
Co2 Co1 Ga1 33.45(9) 13_444 20_455 ?
Co2 Co1 Ga1 70.3(2) 15_554 20_455 ?
Ga1 Co1 Ga1 59.6(4) 21_545 20_455 ?
Ga1 Co1 Ga1 120.4(4) 3_565 20_455 ?
Co2 Co1 Ga1 70.3(2) 3_565 2_655 ?
Co2 Co1 Ga1 33.45(9) 2_655 2_655 ?
Co2 Co1 Ga1 33.45(9) 1_445 2_655 ?
Co2 Co1 Ga1 146.55(9) 14_544 2_655 ?
Co2 Co1 Ga1 146.55(9) 13_444 2_655 ?
Co2 Co1 Ga1 109.7(2) 15_554 2_655 ?
Ga1 Co1 Ga1 120.4(4) 21_545 2_655 ?
Ga1 Co1 Ga1 59.6(4) 3_565 2_655 ?
Ga1 Co1 Ga1 180.0(3) 20_455 2_655 ?
Co2 Co1 Ga1 146.55(9) 3_565 19_665 ?
Co2 Co1 Ga1 109.7(2) 2_655 19_665 ?
Co2 Co1 Ga1 146.55(9) 1_445 19_665 ?
Co2 Co1 Ga1 70.3(2) 14_544 19_665 ?
Co2 Co1 Ga1 33.45(9) 13_444 19_665 ?
Co2 Co1 Ga1 33.45(9) 15_554 19_665 ?
Ga1 Co1 Ga1 59.6(4) 21_545 19_665 ?
Ga1 Co1 Ga1 120.4(4) 3_565 19_665 ?
Ga1 Co1 Ga1 59.6(4) 20_455 19_665 ?
Ga1 Co1 Ga1 120.4(4) 2_655 19_665 ?
Co2 Co1 Ga1 33.45(9) 3_565 1_445 ?
Co2 Co1 Ga1 70.3(2) 2_655 1_445 ?
Co2 Co1 Ga1 33.45(9) 1_445 1_445 ?
Co2 Co1 Ga1 109.7(2) 14_544 1_445 ?
Co2 Co1 Ga1 146.55(9) 13_444 1_445 ?
Co2 Co1 Ga1 146.55(9) 15_554 1_445 ?
Ga1 Co1 Ga1 120.4(4) 21_545 1_445 ?
Ga1 Co1 Ga1 59.6(4) 3_565 1_445 ?
Ga1 Co1 Ga1 120.4(4) 20_455 1_445 ?
Ga1 Co1 Ga1 59.6(4) 2_655 1_445 ?
Ga1 Co1 Ga1 180.0(7) 19_665 1_445 ?
Ga1 Co2 Ga1 119.4(6) 2_765 . ?
Ga1 Co2 Ga1 180.0 2_765 26_455 ?
Ga1 Co2 Ga1 60.6(6) . 26_455 ?
Ga1 Co2 Ga1 60.6(6) 2_765 25_665 ?
Ga1 Co2 Ga1 180.0 . 25_665 ?
Ga1 Co2 Ga1 119.4(6) 26_455 25_665 ?
Ga1 Co2 Ga2 108.1(4) 2_765 19_665 ?
Ga1 Co2 Ga2 108.1(4) . 19_665 ?
Ga1 Co2 Ga2 71.9(4) 26_455 19_665 ?
Ga1 Co2 Ga2 71.9(4) 25_665 19_665 ?
Ga1 Co2 Ga2 71.9(4) 2_765 7 ?
Ga1 Co2 Ga2 71.9(4) . 7 ?
Ga1 Co2 Ga2 108.1(4) 26_455 7 ?
Ga1 Co2 Ga2 108.1(4) 25_665 7 ?
Ga2 Co2 Ga2 180.0 19_665 7 ?
Ga1 Co2 Co1 73.3(4) 2_765 1_665 ?
Ga1 Co2 Co1 73.3(4) . 1_665 ?
Ga1 Co2 Co1 106.7(4) 26_455 1_665 ?
Ga1 Co2 Co1 106.7(4) 25_665 1_665 ?
Ga2 Co2 Co1 72.7(3) 19_665 1_665 ?
Ga2 Co2 Co1 107.3(3) 7 1_665 ?
Ga1 Co2 Co1 106.7(4) 2_765 7 ?
Ga1 Co2 Co1 106.7(4) . 7 ?
Ga1 Co2 Co1 73.3(4) 26_455 7 ?
Ga1 Co2 Co1 73.3(4) 25_665 7 ?
Ga2 Co2 Co1 107.3(3) 19_665 7 ?
Ga2 Co2 Co1 72.7(3) 7 7 ?
Co1 Co2 Co1 180.0 1_665 7 ?
Ga1 Co2 Co2 89.7(3) 2_765 3_675 ?
Ga1 Co2 Co2 29.7(3) . 3_675 ?
Ga1 Co2 Co2 90.3(3) 26_455 3_675 ?
Ga1 Co2 Co2 150.3(3) 25_665 3_675 ?
Ga2 Co2 Co2 121.8(2) 19_665 3_675 ?
Ga2 Co2 Co2 58.2(2) 7 3_675 ?
Co1 Co2 Co2 59.998(2) 1_665 3_675 ?
Co1 Co2 Co2 120.001(1) 7 3_675 ?
Ga1 Co2 Co2 150.3(3) 2_765 2_655 ?
Ga1 Co2 Co2 90.3(3) . 2_655 ?
Ga1 Co2 Co2 29.7(3) 26_455 2_655 ?
Ga1 Co2 Co2 89.7(3) 25_665 2_655 ?
Ga2 Co2 Co2 58.2(2) 19_665 2_655 ?
Ga2 Co2 Co2 121.8(2) 7 2_655 ?
Co1 Co2 Co2 120.000(1) 1_665 2_655 ?
Co1 Co2 Co2 60.000(1) 7 2_655 ?
Co2 Co2 Co2 120.0 3_675 2_655 ?
Ga1 Co2 Co2 29.7(3) 2_765 2_765 ?
Ga1 Co2 Co2 89.7(3) . 2_765 ?
Ga1 Co2 Co2 150.3(3) 26_455 2_765 ?
Ga1 Co2 Co2 90.3(3) 25_665 2_765 ?
Ga2 Co2 Co2 121.8(2) 19_665 2_765 ?
Ga2 Co2 Co2 58.2(2) 7 2_765 ?
Co1 Co2 Co2 59.998(2) 1_665 2_765 ?
Co1 Co2 Co2 120.001(2) 7 2_765 ?
Co2 Co2 Co2 60.000(1) 3_675 2_765 ?
Co2 Co2 Co2 180.0 2_655 2_765 ?
Ga1 Co2 Co2 90.3(3) 2_765 3_665 ?
Ga1 Co2 Co2 150.3(3) . 3_665 ?
Ga1 Co2 Co2 89.7(3) 26_455 3_665 ?
Ga1 Co2 Co2 29.7(3) 25_665 3_665 ?
Ga2 Co2 Co2 58.2(2) 19_665 3_665 ?
Ga2 Co2 Co2 121.8(2) 7 3_665 ?
Co1 Co2 Co2 120.000(2) 1_665 3_665 ?
Co1 Co2 Co2 60.000(1) 7 3_665 ?
Co2 Co2 Co2 180.0 3_675 3_665 ?
Co2 Co2 Co2 60.0 2_655 3_665 ?
Co2 Co2 Co2 120.0 2_765 3_665 ?
Ga2 Mg1 Ga1 136.7(3) . 27 ?
Ga2 Mg1 Ga1 136.7(3) . 25_565 ?
Ga1 Mg1 Ga1 72.9(5) 27 25_565 ?
Ga2 Mg1 Ga1 136.7(3) . 26_455 ?
Ga1 Mg1 Ga1 72.9(5) 27 26_455 ?
Ga1 Mg1 Ga1 72.9(5) 25_565 26_455 ?
Ga2 Mg1 Ga1 137.0(3) . 2_665 ?
Ga1 Mg1 Ga1 39.99(16) 27 2_665 ?
Ga1 Mg1 Ga1 39.99(16) 25_565 2_665 ?
Ga1 Mg1 Ga1 86.3(4) 26_455 2_665 ?
Ga2 Mg1 Ga1 137.0(3) . 3_565 ?
Ga1 Mg1 Ga1 86.3(4) 27 3_565 ?
Ga1 Mg1 Ga1 39.99(16) 25_565 3_565 ?
Ga1 Mg1 Ga1 39.99(16) 26_455 3_565 ?
Ga1 Mg1 Ga1 72.4(4) 2_665 3_565 ?
Ga2 Mg1 Ga1 137.0(3) . . ?
Ga1 Mg1 Ga1 39.99(16) 27 . ?
Ga1 Mg1 Ga1 86.3(4) 25_565 . ?
Ga1 Mg1 Ga1 39.99(16) 26_455 . ?
Ga1 Mg1 Ga1 72.4(4) 2_665 . ?
Ga1 Mg1 Ga1 72.4(4) 3_565 . ?
Ga2 Mg1 Ga1 29.61(19) . 13_444 ?
Ga1 Mg1 Ga1 143.3(2) 27 13_444 ?
Ga1 Mg1 Ga1 107.1(3) 25_565 13_444 ?
Ga1 Mg1 Ga1 143.3(2) 26_455 13_444 ?
Ga1 Mg1 Ga1 117.87(11) 2_665 13_444 ?
Ga1 Mg1 Ga1 117.87(11) 3_565 13_444 ?
Ga1 Mg1 Ga1 166.6(5) . 13_444 ?
Ga2 Mg1 Ga1 29.61(19) . 15_564 ?
Ga1 Mg1 Ga1 107.1(3) 27 15_564 ?
Ga1 Mg1 Ga1 143.3(2) 25_565 15_564 ?
Ga1 Mg1 Ga1 143.3(2) 26_455 15_564 ?
Ga1 Mg1 Ga1 117.87(11) 2_665 15_564 ?
Ga1 Mg1 Ga1 166.6(5) 3_565 15_564 ?
Ga1 Mg1 Ga1 117.87(11) . 15_564 ?
Ga1 Mg1 Ga1 50.7(3) 13_444 15_564 ?
Ga2 Mg1 Ga1 29.61(19) . 14_654 ?
Ga1 Mg1 Ga1 143.3(2) 27 14_654 ?
Ga1 Mg1 Ga1 143.3(2) 25_565 14_654 ?
Ga1 Mg1 Ga1 107.1(3) 26_455 14_654 ?
Ga1 Mg1 Ga1 166.6(5) 2_665 14_654 ?
Ga1 Mg1 Ga1 117.87(11) 3_565 14_654 ?
Ga1 Mg1 Ga1 117.87(11) . 14_654 ?
Ga1 Mg1 Ga1 50.7(3) 13_444 14_654 ?
Ga1 Mg1 Ga1 50.7(3) 15_564 14_654 ?
Ga2 Mg1 Ga2 83.3(4) . 19_665 ?
Ga1 Mg1 Ga2 115.1(4) 27 19_665 ?
Ga1 Mg1 Ga2 115.1(4) 25_565 19_665 ?
Ga1 Mg1 Ga2 53.4(4) 26_455 19_665 ?
Ga1 Mg1 Ga2 139.7(5) 2_665 19_665 ?
Ga1 Mg1 Ga2 75.3(4) 3_565 19_665 ?
Ga1 Mg1 Ga2 75.3(4) . 19_665 ?
Ga1 Mg1 Ga2 98.3(4) 13_444 19_665 ?
Ga1 Mg1 Ga2 98.3(4) 15_564 19_665 ?
Ga1 Mg1 Ga2 53.7(5) 14_654 19_665 ?
Ga2 Mg1 Ga2 83.3(4) . 19_565 ?
Ga1 Mg1 Ga2 115.1(4) 27 19_565 ?
Ga1 Mg1 Ga2 53.4(4) 25_565 19_565 ?
Ga1 Mg1 Ga2 115.1(4) 26_455 19_565 ?
Ga1 Mg1 Ga2 75.3(4) 2_665 19_565 ?
Ga1 Mg1 Ga2 75.3(4) 3_565 19_565 ?
Ga1 Mg1 Ga2 139.7(5) . 19_565 ?
Ga1 Mg1 Ga2 53.7(5) 13_444 19_565 ?
Ga1 Mg1 Ga2 98.3(4) 15_564 19_565 ?
Ga1 Mg1 Ga2 98.3(4) 14_654 19_565 ?
Ga2 Mg1 Ga2 118.68(18) 19_665 19_565 ?
Co2 Ga1 Co2 120.6(6) 3_675 . ?
Co2 Ga1 Ga1 179.0(12) 3_675 26_455 ?
Co2 Ga1 Ga1 59.7(3) . 26_455 ?
Co2 Ga1 Ga1 59.7(3) 3_675 27 ?
Co2 Ga1 Ga1 179.0(12) . 27 ?
Ga1 Ga1 Ga1 119.99(4) 26_455 27 ?
Co2 Ga1 Mg1 110.1(4) 3_675 25_565 ?
Co2 Ga1 Mg1 110.1(4) . 25_565 ?
Ga1 Ga1 Mg1 70.4(6) 26_455 25_565 ?
Ga1 Ga1 Mg1 70.4(6) 27 25_565 ?
Co2 Ga1 Mg1 109.5(4) 3_675 . ?
Co2 Ga1 Mg1 109.5(4) . . ?
Ga1 Ga1 Mg1 69.6(6) 26_455 . ?
Ga1 Ga1 Mg1 69.6(6) 27 . ?
Mg1 Ga1 Mg1 93.7(4) 25_565 . ?
Co2 Ga1 Ga2 72.7(4) 3_675 7 ?
Co2 Ga1 Ga2 72.7(4) . 7 ?
Ga1 Ga1 Ga2 108.2(8) 26_455 7 ?
Ga1 Ga1 Ga2 108.2(8) 27 7 ?
Mg1 Ga1 Ga2 80.7(4) 25_565 7 ?
Mg1 Ga1 Ga2 174.4(6) . 7 ?
Co2 Ga1 Ga1 90.3(3) 3_675 2_765 ?
Co2 Ga1 Ga1 30.3(3) . 2_765 ?
Ga1 Ga1 Ga1 90.000(1) 26_455 2_765 ?
Ga1 Ga1 Ga1 149.994(18) 27 2_765 ?
Mg1 Ga1 Ga1 126.4(2) 25_565 2_765 ?
Mg1 Ga1 Ga1 126.2(2) . 2_765 ?
Ga2 Ga1 Ga1 58.3(3) 7 2_765 ?
Co2 Ga1 Ga1 30.3(3) 3_675 3_675 ?
Co2 Ga1 Ga1 90.3(3) . 3_675 ?
Ga1 Ga1 Ga1 149.994(18) 26_455 3_675 ?
Ga1 Ga1 Ga1 90.000(3) 27 3_675 ?
Mg1 Ga1 Ga1 126.4(2) 25_565 3_675 ?
Mg1 Ga1 Ga1 126.2(2) . 3_675 ?
Ga2 Ga1 Ga1 58.3(3) 7 3_675 ?
Ga1 Ga1 Ga1 60.000(1) 2_765 3_675 ?
Co2 Ga1 Co1 73.2(4) 3_675 1_665 ?
Co2 Ga1 Co1 73.2(4) . 1_665 ?
Ga1 Ga1 Co1 106.1(8) 26_455 1_665 ?
Ga1 Ga1 Co1 106.1(8) 27 1_665 ?
Mg1 Ga1 Co1 171.7(5) 25_565 1_665 ?
Mg1 Ga1 Co1 78.0(3) . 1_665 ?
Ga2 Ga1 Co1 107.6(5) 7 1_665 ?
Ga1 Ga1 Co1 60.21(18) 2_765 1_665 ?
Ga1 Ga1 Co1 60.21(18) 3_675 1_665 ?
Co2 Ga1 Ga1 149.7(3) 3_675 3_565 ?
Co2 Ga1 Ga1 89.7(3) . 3_565 ?
Ga1 Ga1 Ga1 30.005(19) 26_455 3_565 ?
Ga1 Ga1 Ga1 90.000(5) 27 3_565 ?
Mg1 Ga1 Ga1 53.6(2) 25_565 3_565 ?
Mg1 Ga1 Ga1 53.8(2) . 3_565 ?
Ga2 Ga1 Ga1 121.7(3) 7 3_565 ?
Ga1 Ga1 Ga1 120.000(1) 2_765 3_565 ?
Ga1 Ga1 Ga1 180.0 3_675 3_565 ?
Co1 Ga1 Ga1 119.79(18) 1_665 3_565 ?
Co2 Ga1 Ga1 89.7(3) 3_675 2_665 ?
Co2 Ga1 Ga1 149.7(3) . 2_665 ?
Ga1 Ga1 Ga1 90.000(1) 26_455 2_665 ?
Ga1 Ga1 Ga1 30.005(19) 27 2_665 ?
Mg1 Ga1 Ga1 53.6(2) 25_565 2_665 ?
Mg1 Ga1 Ga1 53.8(2) . 2_665 ?
Ga2 Ga1 Ga1 121.7(3) 7 2_665 ?
Ga1 Ga1 Ga1 180.0 2_765 2_665 ?
Ga1 Ga1 Ga1 120.000(1) 3_675 2_665 ?
Co1 Ga1 Ga1 119.79(18) 1_665 2_665 ?
Ga1 Ga1 Ga1 60.000(1) 3_565 2_665 ?
Mg1 Ga2 Ga1 142.6(4) . 13_444 ?
Mg1 Ga2 Ga1 142.6(4) . 15_564 ?
Ga1 Ga2 Ga1 63.5(6) 13_444 15_564 ?
Mg1 Ga2 Ga1 142.6(4) . 14_654 ?
Ga1 Ga2 Ga1 63.5(6) 13_444 14_654 ?
Ga1 Ga2 Ga1 63.5(6) 15_564 14_654 ?
Mg1 Ga2 Co2 142.6(3) . 15_564 ?
Ga1 Ga2 Co2 35.4(3) 13_444 15_564 ?
Ga1 Ga2 Co2 35.4(3) 15_564 15_564 ?
Ga1 Ga2 Co2 74.8(6) 14_654 15_564 ?
Mg1 Ga2 Co2 142.6(3) . 13_444 ?
Ga1 Ga2 Co2 35.4(3) 13_444 13_444 ?
Ga1 Ga2 Co2 74.8(6) 15_564 13_444 ?
Ga1 Ga2 Co2 35.4(3) 14_654 13_444 ?
Co2 Ga2 Co2 63.5(5) 15_564 13_444 ?
Mg1 Ga2 Co2 142.6(3) . 14_654 ?
Ga1 Ga2 Co2 74.8(6) 13_444 14_654 ?
Ga1 Ga2 Co2 35.4(3) 15_564 14_654 ?
Ga1 Ga2 Co2 35.4(3) 14_654 14_654 ?
Co2 Ga2 Co2 63.5(5) 15_564 14_654 ?
Co2 Ga2 Co2 63.5(5) 13_444 14_654 ?
Mg1 Ga2 Ga1 33.5(3) . 27 ?
Ga1 Ga2 Ga1 146.09(13) 13_444 27 ?
Ga1 Ga2 Ga1 109.1(3) 15_564 27 ?
Ga1 Ga2 Ga1 146.09(14) 14_654 27 ?
Co2 Ga2 Ga1 119.59(17) 15_564 27 ?
Co2 Ga2 Ga1 176.1(6) 13_444 27 ?
Co2 Ga2 Ga1 119.59(17) 14_654 27 ?
Mg1 Ga2 Ga1 33.5(3) . 25_565 ?
Ga1 Ga2 Ga1 109.1(3) 13_444 25_565 ?
Ga1 Ga2 Ga1 146.09(13) 15_564 25_565 ?
Ga1 Ga2 Ga1 146.09(13) 14_654 25_565 ?
Co2 Ga2 Ga1 119.59(17) 15_564 25_565 ?
Co2 Ga2 Ga1 119.59(17) 13_444 25_565 ?
Co2 Ga2 Ga1 176.1(6) 14_654 25_565 ?
Ga1 Ga2 Ga1 57.2(6) 27 25_565 ?
Mg1 Ga2 Ga1 33.5(3) . 26_455 ?
Ga1 Ga2 Ga1 146.09(13) 13_444 26_455 ?
Ga1 Ga2 Ga1 146.09(14) 15_564 26_455 ?
Ga1 Ga2 Ga1 109.1(3) 14_654 26_455 ?
Co2 Ga2 Ga1 176.1(6) 15_564 26_455 ?
Co2 Ga2 Ga1 119.59(17) 13_444 26_455 ?
Co2 Ga2 Ga1 119.59(17) 14_654 26_455 ?
Ga1 Ga2 Ga1 57.2(6) 27 26_455 ?
Ga1 Ga2 Ga1 57.2(6) 25_565 26_455 ?
Mg1 Ga2 Ga1 33.4(3) . 2_665 ?
Ga1 Ga2 Ga1 119.78(6) 13_444 2_665 ?
Ga1 Ga2 Ga1 119.78(6) 15_564 2_665 ?
Ga1 Ga2 Ga1 176.0(6) 14_654 2_665 ?
Co2 Ga2 Ga1 109.2(2) 15_564 2_665 ?
Co2 Ga2 Ga1 146.13(11) 13_444 2_665 ?
Co2 Ga2 Ga1 146.13(11) 14_654 2_665 ?
Ga1 Ga2 Ga1 32.0(3) 27 2_665 ?
Ga1 Ga2 Ga1 32.0(3) 25_565 2_665 ?
Ga1 Ga2 Ga1 66.9(6) 26_455 2_665 ?
Mg1 Ga2 Ga1 33.4(3) . 3_565 ?
Ga1 Ga2 Ga1 119.78(6) 13_444 3_565 ?
Ga1 Ga2 Ga1 176.0(6) 15_564 3_565 ?
Ga1 Ga2 Ga1 119.78(6) 14_654 3_565 ?
Co2 Ga2 Ga1 146.13(11) 15_564 3_565 ?
Co2 Ga2 Ga1 109.2(2) 13_444 3_565 ?
Co2 Ga2 Ga1 146.13(11) 14_654 3_565 ?
Ga1 Ga2 Ga1 66.9(6) 27 3_565 ?
Ga1 Ga2 Ga1 32.0(3) 25_565 3_565 ?
Ga1 Ga2 Ga1 32.0(3) 26_455 3_565 ?
Ga1 Ga2 Ga1 56.9(5) 2_665 3_565 ?

loop_
_geom_bond_atom_site_label_1
_geom_bond_atom_site_label_2
_geom_bond_distance
_geom_bond_site_symmetry_2
_geom_bond_publ_flag
Co1 Co2 2.46500(10) 3_565 ?
Co1 Co2 2.46500(10) 2_655 ?
Co1 Co2 2.46500(10) 1_445 ?
Co1 Co2 2.46450(10) 14_544 ?
Co1 Co2 2.46450(10) 13_444 ?
Co1 Co2 2.46450(10) 15_554 ?
Co1 Ga1 2.466(10) 21_545 ?
Co1 Ga1 2.466(10) 3_565 ?
Co1 Ga1 2.466(10) 20_455 ?
Co1 Ga1 2.466(10) 2_655 ?
Co1 Ga1 2.466(10) 19_665 ?
Co1 Ga1 2.466(10) 1_445 ?
Co2 Ga1 1.419(4) 2_765 ?
Co2 Ga1 1.419(4) . ?
Co2 Ga1 1.419(4) 26_455 ?
Co2 Ga1 1.419(4) 25_665 ?
Co2 Ga2 2.341(16) 19_665 ?
Co2 Ga2 2.341(16) 7 ?
Co2 Co1 2.46500(10) 1_665 ?
Co2 Co1 2.46450(10) 7 ?
Co2 Co2 2.46460(10) 3_675 ?
Co2 Co2 2.46510(9) 2_655 ?
Co2 Co2 2.46460(10) 2_765 ?
Co2 Co2 2.46510(10) 3_665 ?
Mg1 Ga2 0.639(18) . ?
Mg1 Ga1 2.087(11) 27 ?
Mg1 Ga1 2.087(11) 25_565 ?
Mg1 Ga1 2.087(11) 26_455 ?
Mg1 Ga1 2.098(10) 2_665 ?
Mg1 Ga1 2.098(10) 3_565 ?
Mg1 Ga1 2.098(10) . ?
Mg1 Ga1 2.864(11) 13_444 ?
Mg1 Ga1 2.864(11) 15_564 ?
Mg1 Ga1 2.864(11) 14_654 ?
Mg1 Ga2 2.865(3) 19_665 ?
Mg1 Ga2 2.865(3) 19_565 ?
Ga1 Co2 1.419(4) 3_675 ?
Ga1 Ga1 1.431(9) 26_455 ?
Ga1 Ga1 1.431(9) 27 ?
Ga1 Mg1 2.087(11) 25_565 ?
Ga1 Ga2 2.330(17) 7 ?
Ga1 Ga1 2.451(15) 2_765 ?
Ga1 Ga1 2.451(15) 3_675 ?
Ga1 Co1 2.466(10) 1_665 ?
Ga1 Ga1 2.479(15) 3_565 ?
Ga1 Ga1 2.479(15) 2_665 ?
Ga2 Ga1 2.330(17) 13_444 ?
Ga2 Ga1 2.330(17) 15_564 ?
Ga2 Ga1 2.330(17) 14_654 ?
Ga2 Co2 2.341(16) 15_564 ?
Ga2 Co2 2.341(16) 13_444 ?
Ga2 Co2 2.341(16) 14_654 ?
Ga2 Ga1 2.59(2) 27 ?
Ga2 Ga1 2.59(2) 25_565 ?
Ga2 Ga1 2.59(2) 26_455 ?
Ga2 Ga1 2.602(18) 2_665 ?
Ga2 Ga1 2.602(18) 3_565 ?

_cod_database_fobs_code 2312139
